data_7201337
loop_
_publ_author_name
'Beves, Jonathon E.'
'Constable, Edwin C.'
'Decurtins, Silvio'
'Dunphy, Emma L.'
'Housecroft, Catherine E.'
'Keene, Tony D.'
'Neuburger, Markus'
'Schaffner, Silvia'
'Zampese, Jennifer A.'

_publ_section_title
;
 Structural diversity in the reactions of
 4&#x2032;-(pyridyl)-2,2&#x2032;:6&#x2032;,2&#x2033;-terpyridine
 ligands and
 bis{4&#x2032;-(4-pyridyl)-2,2&#x2032;:6&#x2032;,2&#x2033;-terpyridine}iron(II)
 with copper(II) salts
;
_journal_issue 11
_journal_name_full CrystEngComm
_journal_page_first 2406
_journal_paper_doi 10.1039/b909639f
_journal_volume 11
_journal_year 2009
_chemical_formula_moiety 'C20 H14 Cl2 Cu1 N4, C H4 O'
_chemical_formula_sum 'C21 H18 Cl2 Cu N4 O'
_chemical_formula_weight 476.83
_chemical_name_systematic
;
?
;
_space_group_IT_number 14
_symmetry_cell_setting monoclinic
_symmetry_space_group_name_Hall '-P 2yn'
_symmetry_space_group_name_H-M 'P 1 21/n 1'
_atom_sites_solution_hydrogens geom
_atom_sites_solution_primary direct
_atom_sites_solution_secondary difmap
_audit_creation_method SHELXL-97
_cell_angle_alpha 90.00
_cell_angle_beta 90.173(15)
_cell_angle_gamma 90.00
_cell_formula_units_Z 4
_cell_length_a 8.3335(15)
_cell_length_b 15.501(3)
_cell_length_c 15.448(3)
_cell_measurement_reflns_used 0
_cell_measurement_temperature 223(2)
_cell_measurement_theta_max 0
_cell_measurement_theta_min 0
_cell_volume 1995.5(7)
_computing_cell_refinement 'Stoe IPDS'
_computing_data_collection 'Stoe IPDS'
_computing_data_reduction 'Stoe IPDS'
_computing_molecular_graphics 'Ortep-3 for Windows (Farrugia, 1997)'
_computing_publication_material 'WinGX publication routines (Farrugia, 1999)'
_computing_structure_refinement 'SHELXL-97 (Sheldrick, 1997)'
_computing_structure_solution 'SHELXS-97 (Sheldrick, 1990)'
_diffrn_ambient_temperature 223(2)
_diffrn_measured_fraction_theta_full 0.991
_diffrn_measured_fraction_theta_max 0.991
_diffrn_measurement_device_type 'Stoe IPDS'
_diffrn_measurement_method 'w\ scans'
_diffrn_radiation_monochromator graphite
_diffrn_radiation_source 'fine-focus sealed tube'
_diffrn_radiation_type MoK\a
_diffrn_radiation_wavelength 0.71073
_diffrn_reflns_av_R_equivalents 0.0667
_diffrn_reflns_av_sigmaI/netI 0.0346
_diffrn_reflns_limit_h_max 10
_diffrn_reflns_limit_h_min -10
_diffrn_reflns_limit_k_max 18
_diffrn_reflns_limit_k_min -18
_diffrn_reflns_limit_l_max 18
_diffrn_reflns_limit_l_min -18
_diffrn_reflns_number 16422
_diffrn_reflns_theta_full 25.50
_diffrn_reflns_theta_max 25.50
_diffrn_reflns_theta_min 2.63
_exptl_absorpt_coefficient_mu 1.383
_exptl_absorpt_correction_T_max 0.9341
_exptl_absorpt_correction_T_min 0.5447
_exptl_absorpt_correction_type multi-scan
_exptl_absorpt_process_details '(Blessing 1951)'
_exptl_crystal_colour green
_exptl_crystal_density_diffrn 1.587
_exptl_crystal_density_method 'not measured'
_exptl_crystal_description needle
_exptl_crystal_F_000 972
_exptl_crystal_size_max 0.50
_exptl_crystal_size_mid 0.29
_exptl_crystal_size_min 0.05
_refine_diff_density_max 0.359
_refine_diff_density_min -0.655
_refine_diff_density_rms 0.069
_refine_ls_extinction_method none
_refine_ls_goodness_of_fit_ref 1.061
_refine_ls_hydrogen_treatment constr
_refine_ls_matrix_type full
_refine_ls_number_parameters 264
_refine_ls_number_reflns 3686
_refine_ls_number_restraints 0
_refine_ls_restrained_S_all 1.061
_refine_ls_R_factor_all 0.0430
_refine_ls_R_factor_gt 0.0382
_refine_ls_shift/su_max 0.000
_refine_ls_shift/su_mean 0.000
_refine_ls_structure_factor_coef Fsqd
_refine_ls_weighting_details 'calc w=1/[\s^2^(Fo^2^)+(0.0611P)^2^+1.0399P] where P=(Fo^2^+2Fc^2^)/3'
_refine_ls_weighting_scheme calc
_refine_ls_wR_factor_gt 0.1006
_refine_ls_wR_factor_ref 0.1040
_reflns_number_gt 3321
_reflns_number_total 3686
_reflns_threshold_expression >2sigma(I)
_cod_data_source_file b909639f.txt
_cod_data_source_block jb1242
_cod_original_cell_volume 1995.4(7)
_cod_original_sg_symbol_Hall -P2yn
_cod_original_sg_symbol_H-M 'P 21/n'
_cod_database_code 7201337

loop_
_symmetry_equiv_pos_as_xyz
'x, y, z'
'-x+1/2, y+1/2, -z+1/2'
'-x, -y, -z'
'x-1/2, -y-1/2, z-1/2'

loop_
_atom_site_label
_atom_site_type_symbol
_atom_site_fract_x
_atom_site_fract_y
_atom_site_fract_z
_atom_site_U_iso_or_equiv
_atom_site_adp_type
_atom_site_occupancy
_atom_site_symmetry_multiplicity
_atom_site_calc_flag
_atom_site_refinement_flags
_atom_site_disorder_assembly
_atom_site_disorder_group
Cu1 Cu 0.62902(3) 0.199926(19) 0.83813(2) 0.03048(13) Uani 1 1 d . . .
Cl1 Cl 0.40791(9) 0.27860(6) 0.86250(5) 0.0490(2) Uani 1 1 d . . .
Cl2 Cl 0.72491(8) 0.24691(4) 0.69267(4) 0.03546(17) Uani 1 1 d . . .
N1 N 0.7876(3) 0.27121(14) 0.90979(15) 0.0324(5) Uani 1 1 d . . .
N2 N 0.7988(2) 0.11523(13) 0.85869(13) 0.0272(4) Uani 1 1 d . . .
N3 N 0.5242(2) 0.09106(14) 0.79035(15) 0.0317(5) Uani 1 1 d . . .
N4 N 1.2971(2) -0.03918(14) 0.94526(15) 0.0327(5) Uani 1 1 d . . .
C1 C 0.7635(3) 0.35078(18) 0.93959(19) 0.0390(6) Uani 1 1 d . . .
H1 H 0.6682 0.3795 0.9245 0.047 Uiso 1 1 calc R . .
C2 C 0.8732(4) 0.39244(19) 0.9916(2) 0.0447(7) Uani 1 1 d . . .
H2 H 0.8529 0.4487 1.0116 0.054 Uiso 1 1 calc R . .
C3 C 1.0131(4) 0.35055(19) 1.0140(2) 0.0427(7) Uani 1 1 d . . .
H3 H 1.0887 0.3775 1.0503 0.051 Uiso 1 1 calc R . .
C4 C 1.0411(3) 0.26836(18) 0.98255(19) 0.0362(6) Uani 1 1 d . . .
H4 H 1.1369 0.2393 0.9961 0.043 Uiso 1 1 calc R . .
C5 C 0.9258(3) 0.22966(16) 0.93083(17) 0.0292(5) Uani 1 1 d . . .
C6 C 0.9339(3) 0.13966(16) 0.89957(16) 0.0280(5) Uani 1 1 d . . .
C7 C 1.0582(3) 0.08175(16) 0.91187(17) 0.0292(5) Uani 1 1 d . . .
H7 H 1.1538 0.0996 0.9388 0.035 Uiso 1 1 calc R . .
C8 C 1.0405(3) -0.00359(16) 0.88388(16) 0.0280(5) Uani 1 1 d . . .
C9 C 0.8966(3) -0.02736(16) 0.84290(17) 0.0303(5) Uani 1 1 d . . .
H9 H 0.8806 -0.0842 0.8236 0.036 Uiso 1 1 calc R . .
C10 C 0.7783(3) 0.03458(16) 0.83140(16) 0.0281(5) Uani 1 1 d . . .
C11 C 0.6203(3) 0.02079(16) 0.78908(17) 0.0291(5) Uani 1 1 d . . .
C12 C 0.5727(3) -0.05632(18) 0.75250(18) 0.0348(6) Uani 1 1 d . . .
H12 H 0.6414 -0.1044 0.7526 0.042 Uiso 1 1 calc R . .
C13 C 0.4203(3) -0.0612(2) 0.71536(19) 0.0397(6) Uani 1 1 d . . .
H13 H 0.3846 -0.1128 0.6898 0.048 Uiso 1 1 calc R . .
C14 C 0.3225(3) 0.0105(2) 0.71645(19) 0.0406(7) Uani 1 1 d . . .
H14 H 0.2194 0.0082 0.6917 0.049 Uiso 1 1 calc R . .
C15 C 0.3776(3) 0.08550(19) 0.75421(19) 0.0372(6) Uani 1 1 d . . .
H15 H 0.3105 0.1343 0.7547 0.045 Uiso 1 1 calc R . .
C16 C 1.1716(3) -0.06753(16) 0.89791(16) 0.0277(5) Uani 1 1 d . . .
C17 C 1.1650(3) -0.15005(17) 0.86419(19) 0.0347(6) Uani 1 1 d . . .
H17 H 1.0756 -0.1679 0.8315 0.042 Uiso 1 1 calc R . .
C18 C 1.2913(3) -0.20617(17) 0.8789(2) 0.0383(6) Uani 1 1 d . . .
H18 H 1.2895 -0.2624 0.8562 0.046 Uiso 1 1 calc R . .
C19 C 1.4199(3) -0.17801(18) 0.92767(19) 0.0357(6) Uani 1 1 d . . .
H19 H 1.5073 -0.2146 0.9392 0.043 Uiso 1 1 calc R . .
C20 C 1.4170(3) -0.09479(18) 0.95901(19) 0.0360(6) Uani 1 1 d . . .
H20 H 1.5050 -0.0759 0.9922 0.043 Uiso 1 1 calc R . .
O1 O 0.0019(3) 0.11532(16) 0.6662(2) 0.0624(7) Uani 1 1 d . . .
H1A H -0.0624 0.1536 0.6805 0.094 Uiso 1 1 calc R . .
C100 C -0.0643(5) 0.0660(3) 0.6004(3) 0.0706(11) Uani 1 1 d . . .
H10A H -0.1695 0.0457 0.6178 0.106 Uiso 1 1 calc R . .
H10B H 0.0047 0.0169 0.5888 0.106 Uiso 1 1 calc R . .
H10C H -0.0743 0.1007 0.5485 0.106 Uiso 1 1 calc R . .

loop_
_atom_site_aniso_label
_atom_site_aniso_U_11
_atom_site_aniso_U_22
_atom_site_aniso_U_33
_atom_site_aniso_U_23
_atom_site_aniso_U_13
_atom_site_aniso_U_12
Cu1 0.02364(18) 0.03057(19) 0.0372(2) 0.00270(12) -0.00643(13) 0.00530(11)
Cl1 0.0332(4) 0.0594(5) 0.0543(5) -0.0049(4) -0.0054(3) 0.0195(3)
Cl2 0.0344(3) 0.0333(3) 0.0387(4) 0.0048(3) -0.0029(3) 0.0006(2)
N1 0.0302(11) 0.0307(11) 0.0363(12) 0.0006(9) -0.0044(9) 0.0058(9)
N2 0.0226(9) 0.0288(10) 0.0304(11) 0.0019(8) -0.0051(8) 0.0000(8)
N3 0.0220(10) 0.0345(11) 0.0385(12) 0.0079(9) -0.0057(9) -0.0001(8)
N4 0.0263(10) 0.0311(11) 0.0405(13) -0.0019(9) -0.0095(9) 0.0028(8)
C1 0.0386(14) 0.0315(13) 0.0468(16) -0.0022(12) -0.0065(12) 0.0082(11)
C2 0.0487(17) 0.0320(14) 0.0534(18) -0.0075(13) -0.0038(14) 0.0042(12)
C3 0.0436(15) 0.0367(15) 0.0477(17) -0.0061(12) -0.0117(13) -0.0031(12)
C4 0.0312(13) 0.0344(14) 0.0431(16) -0.0011(12) -0.0082(11) 0.0015(11)
C5 0.0282(12) 0.0279(12) 0.0314(13) 0.0010(10) -0.0034(10) 0.0021(10)
C6 0.0238(11) 0.0295(12) 0.0307(13) 0.0021(10) -0.0040(9) 0.0004(9)
C7 0.0240(11) 0.0306(12) 0.0331(13) -0.0011(10) -0.0074(10) 0.0019(9)
C8 0.0234(11) 0.0296(12) 0.0311(12) 0.0017(10) -0.0040(10) 0.0027(9)
C9 0.0256(12) 0.0279(12) 0.0375(14) 0.0000(10) -0.0084(10) 0.0015(9)
C10 0.0235(11) 0.0290(12) 0.0318(13) 0.0022(10) -0.0066(10) 0.0010(9)
C11 0.0227(11) 0.0325(12) 0.0322(13) 0.0061(10) -0.0064(10) -0.0016(9)
C12 0.0289(13) 0.0372(14) 0.0383(14) 0.0018(11) -0.0076(11) -0.0014(10)
C13 0.0320(14) 0.0479(16) 0.0391(15) -0.0016(12) -0.0099(12) -0.0086(12)
C14 0.0256(13) 0.0529(17) 0.0434(16) 0.0081(13) -0.0112(12) -0.0030(11)
C15 0.0225(12) 0.0435(15) 0.0456(16) 0.0094(12) -0.0083(11) 0.0012(10)
C16 0.0232(11) 0.0294(12) 0.0305(13) 0.0013(10) -0.0041(10) 0.0014(9)
C17 0.0270(12) 0.0317(13) 0.0452(15) -0.0020(11) -0.0073(11) 0.0005(10)
C18 0.0357(14) 0.0303(13) 0.0487(17) -0.0048(11) -0.0063(13) 0.0037(10)
C19 0.0280(13) 0.0344(13) 0.0448(15) 0.0036(11) -0.0032(11) 0.0084(10)
C20 0.0259(12) 0.0374(14) 0.0448(15) -0.0011(11) -0.0102(11) 0.0047(10)
O1 0.0444(13) 0.0507(14) 0.0920(19) -0.0057(13) -0.0116(12) 0.0100(10)
C100 0.057(2) 0.064(2) 0.091(3) -0.020(2) -0.020(2) 0.0123(18)

loop_
_atom_type_symbol
_atom_type_description
_atom_type_scat_dispersion_real
_atom_type_scat_dispersion_imag
_atom_type_scat_source
C C 0.0033 0.0016 'International Tables Vol C Tables 4.2.6.8 and 6.1.1.4'
H H 0.0000 0.0000 'International Tables Vol C Tables 4.2.6.8 and 6.1.1.4'
Cl Cl 0.1484 0.1585 'International Tables Vol C Tables 4.2.6.8 and 6.1.1.4'
Cu Cu 0.3201 1.2651 'International Tables Vol C Tables 4.2.6.8 and 6.1.1.4'
N N 0.0061 0.0033 'International Tables Vol C Tables 4.2.6.8 and 6.1.1.4'
O O 0.0106 0.0060 'International Tables Vol C Tables 4.2.6.8 and 6.1.1.4'

loop_
_geom_angle_atom_site_label_1
_geom_angle_atom_site_label_2
_geom_angle_atom_site_label_3
_geom_angle
_geom_angle_site_symmetry_1
_geom_angle_site_symmetry_3
_geom_angle_publ_flag
N2 Cu1 N3 79.17(8) . . ?
N2 Cu1 N1 78.98(9) . . ?
N3 Cu1 N1 156.79(8) . . ?
N2 Cu1 Cl1 158.81(7) . . ?
N3 Cu1 Cl1 99.18(7) . . ?
N1 Cu1 Cl1 98.35(7) . . ?
N2 Cu1 Cl2 96.24(7) . . ?
N3 Cu1 Cl2 93.07(7) . . ?
N1 Cu1 Cl2 96.98(7) . . ?
Cl1 Cu1 Cl2 104.95(3) . . ?
C1 N1 C5 119.0(2) . . ?
C1 N1 Cu1 126.13(18) . . ?
C5 N1 Cu1 114.80(17) . . ?
C10 N2 C6 121.3(2) . . ?
C10 N2 Cu1 119.18(16) . . ?
C6 N2 Cu1 119.47(17) . . ?
C15 N3 C11 118.7(2) . . ?
C15 N3 Cu1 126.28(19) . . ?
C11 N3 Cu1 114.77(16) . . ?
C20 N4 C16 117.0(2) . . ?
N1 C1 C2 122.4(3) . . ?
N1 C1 H1 118.8 . . ?
C2 C1 H1 118.8 . . ?
C1 C2 C3 119.0(3) . . ?
C1 C2 H2 120.5 . . ?
C3 C2 H2 120.5 . . ?
C2 C3 C4 119.3(3) . . ?
C2 C3 H3 120.4 . . ?
C4 C3 H3 120.4 . . ?
C3 C4 C5 119.0(3) . . ?
C3 C4 H4 120.5 . . ?
C5 C4 H4 120.5 . . ?
N1 C5 C4 121.3(2) . . ?
N1 C5 C6 114.1(2) . . ?
C4 C5 C6 124.4(2) . . ?
N2 C6 C7 120.5(2) . . ?
N2 C6 C5 112.4(2) . . ?
C7 C6 C5 127.1(2) . . ?
C6 C7 C8 119.5(2) . . ?
C6 C7 H7 120.2 . . ?
C8 C7 H7 120.2 . . ?
C7 C8 C9 118.5(2) . . ?
C7 C8 C16 120.5(2) . . ?
C9 C8 C16 121.1(2) . . ?
C10 C9 C8 118.8(2) . . ?
C10 C9 H9 120.6 . . ?
C8 C9 H9 120.6 . . ?
N2 C10 C9 121.3(2) . . ?
N2 C10 C11 112.8(2) . . ?
C9 C10 C11 125.9(2) . . ?
N3 C11 C12 122.3(2) . . ?
N3 C11 C10 113.7(2) . . ?
C12 C11 C10 124.0(2) . . ?
C11 C12 C13 118.4(3) . . ?
C11 C12 H12 120.8 . . ?
C13 C12 H12 120.8 . . ?
C14 C13 C12 119.3(3) . . ?
C14 C13 H13 120.3 . . ?
C12 C13 H13 120.3 . . ?
C13 C14 C15 119.3(2) . . ?
C13 C14 H14 120.4 . . ?
C15 C14 H14 120.4 . . ?
N3 C15 C14 122.0(3) . . ?
N3 C15 H15 119.0 . . ?
C14 C15 H15 119.0 . . ?
N4 C16 C17 122.4(2) . . ?
N4 C16 C8 115.4(2) . . ?
C17 C16 C8 122.2(2) . . ?
C16 C17 C18 119.4(2) . . ?
C16 C17 H17 120.3 . . ?
C18 C17 H17 120.3 . . ?
C19 C18 C17 118.7(2) . . ?
C19 C18 H18 120.6 . . ?
C17 C18 H18 120.6 . . ?
C20 C19 C18 118.3(2) . . ?
C20 C19 H19 120.9 . . ?
C18 C19 H19 120.9 . . ?
N4 C20 C19 124.2(2) . . ?
N4 C20 H20 117.9 . . ?
C19 C20 H20 117.9 . . ?
C100 O1 H1A 109.5 . . ?
O1 C100 H10A 109.5 . . ?
O1 C100 H10B 109.5 . . ?
H10A C100 H10B 109.5 . . ?
O1 C100 H10C 109.5 . . ?
H10A C100 H10C 109.5 . . ?
H10B C100 H10C 109.5 . . ?

loop_
_geom_bond_atom_site_label_1
_geom_bond_atom_site_label_2
_geom_bond_distance
_geom_bond_site_symmetry_2
_geom_bond_publ_flag
Cu1 N2 1.955(2) . ?
Cu1 N3 2.038(2) . ?
Cu1 N1 2.045(2) . ?
Cu1 Cl1 2.2424(8) . ?
Cu1 Cl2 2.4958(9) . ?
N1 C1 1.332(4) . ?
N1 C5 1.358(3) . ?
N2 C10 1.330(3) . ?
N2 C6 1.344(3) . ?
N3 C15 1.344(3) . ?
N3 C11 1.352(3) . ?
N4 C20 1.336(3) . ?
N4 C16 1.348(3) . ?
C1 C2 1.376(4) . ?
C1 H1 0.9400 . ?
C2 C3 1.378(4) . ?
C2 H2 0.9400 . ?
C3 C4 1.384(4) . ?
C3 H3 0.9400 . ?
C4 C5 1.384(4) . ?
C4 H4 0.9400 . ?
C5 C6 1.478(3) . ?
C6 C7 1.383(3) . ?
C7 C8 1.399(4) . ?
C7 H7 0.9400 . ?
C8 C9 1.404(3) . ?
C8 C16 1.491(3) . ?
C9 C10 1.387(3) . ?
C9 H9 0.9400 . ?
C10 C11 1.484(3) . ?
C11 C12 1.380(4) . ?
C12 C13 1.394(4) . ?
C12 H12 0.9400 . ?
C13 C14 1.378(4) . ?
C13 H13 0.9400 . ?
C14 C15 1.379(4) . ?
C14 H14 0.9400 . ?
C15 H15 0.9400 . ?
C16 C17 1.382(4) . ?
C17 C18 1.384(4) . ?
C17 H17 0.9400 . ?
C18 C19 1.378(4) . ?
C18 H18 0.9400 . ?
C19 C20 1.378(4) . ?
C19 H19 0.9400 . ?
C20 H20 0.9400 . ?
O1 C100 1.386(5) . ?
O1 H1A 0.8300 . ?
C100 H10A 0.9700 . ?
C100 H10B 0.9700 . ?
C100 H10C 0.9700 . ?
